data_7023906
loop_
_publ_author_name
'Scott, Hayley S.'
'Ross, Tamsyn M.'
'Chilton, Nicholas F.'
'Gass, Ian A.'
'Moubaraki, Boujemaa'
'Chastanet, Guillaume'
'Paradis, Nicolas'
'L\`etard, Jean-Fran\,cois'
'Vignesh, Kuduva R.'
'Rajaraman, Gopalan'
'Batten, Stuart R.'
'Murray, Keith S.'

_publ_section_title
;
 Crown-linked dipyridylamino-triazine ligands and their spin-crossover
 iron(ii) derivatives: magnetism, photomagnetism and cooperativity.
;
_journal_issue 47
_journal_name_full 'Dalton transactions (Cambridge, England : 2003)'
_journal_page_first 16494
_journal_page_last 16509
_journal_paper_doi 10.1039/c3dt51839f
_journal_volume 42
_journal_year 2013
_chemical_formula_moiety
;
C48 H66 B2 Fe N18 O4, C H2 Cl2
;
_chemical_formula_sum 'C49 H68 B2 Cl2 Fe N18 O4'
_chemical_formula_weight 1121.58
_chemical_name_systematic
;
?
;
_space_group_IT_number 60
_symmetry_cell_setting orthorhombic
_symmetry_space_group_name_Hall '-P 2n 2ab'
_symmetry_space_group_name_H-M 'P b c n'
_atom_sites_solution_hydrogens geom
_atom_sites_solution_primary direct
_atom_sites_solution_secondary difmap
_audit_creation_method SHELXL-97
_cell_angle_alpha 90.00
_cell_angle_beta 90.00
_cell_angle_gamma 90.00
_cell_formula_units_Z 4
_cell_length_a 16.6573(8)
_cell_length_b 19.2632(9)
_cell_length_c 16.8981(7)
_cell_measurement_reflns_used 5241
_cell_measurement_temperature 123(2)
_cell_measurement_theta_max 23.43
_cell_measurement_theta_min 2.41
_cell_volume 5422.1(4)
_computing_cell_refinement 'Bruker Apex2 V2.0'
_computing_data_collection 'Bruker Apex2 V2.0'
_computing_data_reduction 'Bruker Apex2 V2.0'
_computing_molecular_graphics X-SEED
_computing_publication_material 'XCIF V6.12 (BrukerAXS, 2001).'
_computing_structure_refinement 'SHELXL-97 (Sheldrick, 1997)'
_computing_structure_solution 'SHELXS-97 (Sheldrick, 1990)'
_diffrn_ambient_temperature 123(2)
_diffrn_measured_fraction_theta_full 0.999
_diffrn_measured_fraction_theta_max 0.999
_diffrn_measurement_device_type 'APEX X8'
_diffrn_measurement_method 'scans in phi and omega'
_diffrn_radiation_monochromator graphite
_diffrn_radiation_source 'fine-focus sealed tube'
_diffrn_radiation_type MoK\a
_diffrn_radiation_wavelength 0.71073
_diffrn_reflns_av_R_equivalents 0.0870
_diffrn_reflns_av_sigmaI/netI 0.0476
_diffrn_reflns_limit_h_max 20
_diffrn_reflns_limit_h_min -21
_diffrn_reflns_limit_k_max 24
_diffrn_reflns_limit_k_min -25
_diffrn_reflns_limit_l_max 21
_diffrn_reflns_limit_l_min -21
_diffrn_reflns_number 53578
_diffrn_reflns_theta_full 27.50
_diffrn_reflns_theta_max 27.50
_diffrn_reflns_theta_min 2.72
_diffrn_standards_decay_% 0
_diffrn_standards_interval_count 0
_diffrn_standards_interval_time 0
_diffrn_standards_number 0
_exptl_absorpt_coefficient_mu 0.439
_exptl_absorpt_correction_T_max 0.945
_exptl_absorpt_correction_T_min 0.839
_exptl_absorpt_correction_type multi-scan
_exptl_absorpt_process_details SADABS
_exptl_crystal_colour yellow
_exptl_crystal_density_diffrn 1.374
_exptl_crystal_density_method 'not measured'
_exptl_crystal_description block
_exptl_crystal_F_000 2360
_exptl_crystal_size_max 0.4
_exptl_crystal_size_mid 0.38
_exptl_crystal_size_min 0.13
_refine_diff_density_max 0.968
_refine_diff_density_min -1.122
_refine_diff_density_rms 0.090
_refine_ls_extinction_method none
_refine_ls_goodness_of_fit_ref 1.045
_refine_ls_hydrogen_treatment constr
_refine_ls_matrix_type full
_refine_ls_number_parameters 347
_refine_ls_number_reflns 6221
_refine_ls_number_restraints 0
_refine_ls_restrained_S_all 1.045
_refine_ls_R_factor_all 0.0984
_refine_ls_R_factor_gt 0.0676
_refine_ls_shift/su_max 0.000
_refine_ls_shift/su_mean 0.000
_refine_ls_structure_factor_coef Fsqd
_refine_ls_weighting_details 'calc w=1/[\s^2^(Fo^2^)+(0.1044P)^2^+7.4052P] where P=(Fo^2^+2Fc^2^)/3'
_refine_ls_weighting_scheme calc
_refine_ls_wR_factor_gt 0.1839
_refine_ls_wR_factor_ref 0.2049
_reflns_number_gt 4372
_reflns_number_total 6221
_reflns_threshold_expression >2sigma(I)
_cod_data_source_file c3dt51839f.txt
_cod_data_source_block hs073a2
_cod_original_sg_symbol_H-M Pbcn
_cod_database_code 7023906

loop_
_symmetry_equiv_pos_as_xyz
'x, y, z'
'-x+1/2, -y+1/2, z+1/2'
'x+1/2, -y+1/2, -z'
'-x, y, -z+1/2'
'-x, -y, -z'
'x-1/2, y-1/2, -z-1/2'
'-x-1/2, y-1/2, z'
'x, -y, z-1/2'

loop_
_atom_site_label
_atom_site_type_symbol
_atom_site_fract_x
_atom_site_fract_y
_atom_site_fract_z
_atom_site_U_iso_or_equiv
_atom_site_adp_type
_atom_site_occupancy
_atom_site_symmetry_multiplicity
_atom_site_calc_flag
_atom_site_refinement_flags
Fe1 Fe 0.5000 0.31201(3) 0.2500 0.02096(18) Uani 1 2 d S
Cl1 Cl 0.41552(16) -0.29178(15) 0.23744(12) 0.1297(9) Uani 1 1 d .
O1 O 0.42572(16) -0.13041(14) 0.11280(17) 0.0461(7) Uani 1 1 d .
O2 O 0.6715(2) -0.1379(2) 0.24140(19) 0.0705(11) Uani 1 1 d .
N1 N 0.42207(18) 0.38940(15) 0.20913(17) 0.0328(7) Uani 1 1 d .
N2 N 0.55371(16) 0.31489(13) 0.13542(16) 0.0266(6) Uani 1 1 d .
N3 N 0.42798(15) 0.23030(14) 0.19970(15) 0.0258(6) Uani 1 1 d .
N4 N 0.53375(16) 0.19452(13) 0.11880(16) 0.0238(5) Uani 1 1 d .
N5 N 0.66547(16) 0.16745(13) 0.09394(16) 0.0251(6) Uani 1 1 d .
N6 N 0.57161(16) 0.07781(13) 0.12388(15) 0.0237(5) Uani 1 1 d .
N7 N 0.70858(17) 0.04880(14) 0.09576(17) 0.0291(6) Uani 1 1 d .
N8 N 0.79662(17) 0.13782(14) 0.06897(18) 0.0331(7) Uani 1 1 d .
N9 N 0.61529(17) -0.03515(14) 0.12266(16) 0.0286(6) Uani 1 1 d .
C1 C 0.3923(2) 0.43924(19) 0.1879(2) 0.0338(8) Uani 1 1 d .
C2 C 0.3522(2) 0.22242(19) 0.2267(2) 0.0311(7) Uani 1 1 d .
H2 H 0.3307 0.2574 0.2602 0.037 Uiso 1 1 calc R
C3 C 0.3049(2) 0.1667(2) 0.2083(2) 0.0393(9) Uani 1 1 d .
H3 H 0.2525 0.1624 0.2299 0.047 Uiso 1 1 calc R
C4 C 0.3348(2) 0.1170(2) 0.1578(2) 0.0381(9) Uani 1 1 d .
H4 H 0.3034 0.0775 0.1445 0.046 Uiso 1 1 calc R
C5 C 0.4107(2) 0.12498(18) 0.1265(2) 0.0323(8) Uani 1 1 d .
H5 H 0.4316 0.0921 0.0901 0.039 Uiso 1 1 calc R
C6 C 0.45587(18) 0.18208(16) 0.14935(19) 0.0254(7) Uani 1 1 d .
C7 C 0.55184(18) 0.26139(16) 0.08604(19) 0.0249(7) Uani 1 1 d .
C8 C 0.5670(2) 0.26727(18) 0.0061(2) 0.0330(8) Uani 1 1 d .
H8 H 0.5638 0.2279 -0.0276 0.040 Uiso 1 1 calc R
C9 C 0.5867(2) 0.33160(19) -0.0239(2) 0.0365(8) Uani 1 1 d .
H9 H 0.5981 0.3372 -0.0786 0.044 Uiso 1 1 calc R
C10 C 0.5898(2) 0.38736(18) 0.0263(2) 0.0375(8) Uani 1 1 d .
H10 H 0.6041 0.4320 0.0070 0.045 Uiso 1 1 calc R
C11 C 0.5719(2) 0.37763(17) 0.1051(2) 0.0326(8) Uani 1 1 d .
H11 H 0.5725 0.4167 0.1394 0.039 Uiso 1 1 calc R
C12 C 0.59313(19) 0.14309(16) 0.11141(17) 0.0231(6) Uani 1 1 d .
C13 C 0.72170(19) 0.11724(17) 0.08654(19) 0.0270(7) Uani 1 1 d .
C14 C 0.6330(2) 0.03314(16) 0.11404(17) 0.0249(7) Uani 1 1 d .
C15 C 0.8164(2) 0.21122(18) 0.0622(2) 0.0339(8) Uani 1 1 d .
H15A H 0.8738 0.2180 0.0751 0.041 Uiso 1 1 calc R
H15B H 0.7843 0.2378 0.1011 0.041 Uiso 1 1 calc R
C16 C 0.8003(3) 0.2389(2) -0.0190(2) 0.0486(10) Uani 1 1 d .
H16A H 0.8316 0.2126 -0.0578 0.073 Uiso 1 1 calc R
H16B H 0.8157 0.2880 -0.0213 0.073 Uiso 1 1 calc R
H16C H 0.7430 0.2344 -0.0311 0.073 Uiso 1 1 calc R
C17 C 0.8594(2) 0.0877(2) 0.0479(3) 0.0457(10) Uani 1 1 d .
H17A H 0.8338 0.0450 0.0273 0.055 Uiso 1 1 calc R
H17B H 0.8928 0.1074 0.0050 0.055 Uiso 1 1 calc R
C18 C 0.9112(3) 0.0694(2) 0.1146(3) 0.0573(12) Uani 1 1 d .
H18A H 0.9344 0.1117 0.1373 0.086 Uiso 1 1 calc R
H18B H 0.9544 0.0388 0.0963 0.086 Uiso 1 1 calc R
H18C H 0.8795 0.0453 0.1551 0.086 Uiso 1 1 calc R
C19 C 0.6780(2) -0.08773(17) 0.1146(2) 0.0356(8) Uani 1 1 d .
H19A H 0.7165 -0.0727 0.0733 0.043 Uiso 1 1 calc R
H19B H 0.6533 -0.1318 0.0968 0.043 Uiso 1 1 calc R
C20 C 0.7228(2) -0.1004(2) 0.1906(2) 0.0399(9) Uani 1 1 d .
H20A H 0.7724 -0.1273 0.1801 0.048 Uiso 1 1 calc R
H20B H 0.7381 -0.0556 0.2152 0.048 Uiso 1 1 calc R
C21 C 0.6988(3) -0.1404(3) 0.3214(3) 0.0597(13) Uani 1 1 d .
H21A H 0.7552 -0.1243 0.3238 0.072 Uiso 1 1 calc R
H21B H 0.6973 -0.1890 0.3404 0.072 Uiso 1 1 calc R
C22 C 0.5368(2) -0.05849(17) 0.14918(19) 0.0298(7) Uani 1 1 d .
H22A H 0.5074 -0.0189 0.1727 0.036 Uiso 1 1 calc R
H22B H 0.5436 -0.0942 0.1908 0.036 Uiso 1 1 calc R
C23 C 0.4884(2) -0.0882(2) 0.0823(2) 0.0412(9) Uani 1 1 d .
H23A H 0.4653 -0.0501 0.0503 0.049 Uiso 1 1 calc R
H23B H 0.5236 -0.1163 0.0476 0.049 Uiso 1 1 calc R
C24 C 0.3522(3) -0.0957(2) 0.1251(3) 0.0546(11) Uani 1 1 d .
H24A H 0.3246 -0.0882 0.0740 0.066 Uiso 1 1 calc R
H24B H 0.3618 -0.0500 0.1501 0.066 Uiso 1 1 calc R
C25 C 0.5000 -0.2444(4) 0.2500 0.106(4) Uani 1 2 d S
H25A H 0.4929 -0.2141 0.2967 0.127 Uiso 0.50 1 calc PR
H25B H 0.5071 -0.2141 0.2033 0.127 Uiso 0.50 1 calc PR
B1 B 0.3490(3) 0.5078(3) 0.1597(3) 0.0500(12) Uani 1 1 d .
H1A H 0.3116 0.4968 0.1168 0.075 Uiso 1 1 calc R
H1B H 0.3892 0.5410 0.1407 0.075 Uiso 1 1 calc R
H1C H 0.3194 0.5281 0.2042 0.075 Uiso 1 1 calc R

loop_
_atom_site_aniso_label
_atom_site_aniso_U_11
_atom_site_aniso_U_22
_atom_site_aniso_U_33
_atom_site_aniso_U_23
_atom_site_aniso_U_13
_atom_site_aniso_U_12
Fe1 0.0220(3) 0.0132(3) 0.0277(3) 0.000 -0.0012(2) 0.000
Cl1 0.135(2) 0.171(2) 0.0828(12) 0.0105(13) 0.0080(12) -0.0198(17)
O1 0.0394(15) 0.0357(15) 0.0633(18) -0.0136(13) 0.0087(13) -0.0123(12)
O2 0.052(2) 0.108(3) 0.0518(18) 0.0345(19) -0.0043(14) -0.022(2)
N1 0.0343(16) 0.0266(15) 0.0374(16) -0.0010(12) 0.0014(12) 0.0008(12)
N2 0.0293(14) 0.0147(12) 0.0358(14) 0.0039(10) -0.0044(11) -0.0028(11)
N3 0.0203(13) 0.0248(14) 0.0322(13) 0.0083(11) -0.0009(11) 0.0018(10)
N4 0.0216(13) 0.0145(12) 0.0354(14) 0.0014(10) 0.0018(11) -0.0018(10)
N5 0.0233(14) 0.0176(13) 0.0343(14) -0.0007(10) 0.0009(11) -0.0017(10)
N6 0.0252(14) 0.0170(13) 0.0290(13) 0.0026(10) -0.0002(10) -0.0018(10)
N7 0.0289(15) 0.0204(14) 0.0380(15) 0.0011(11) 0.0045(12) 0.0016(11)
N8 0.0256(15) 0.0243(15) 0.0493(17) -0.0006(12) 0.0075(13) 0.0006(12)
N9 0.0325(16) 0.0163(13) 0.0371(15) 0.0014(11) 0.0042(12) 0.0008(11)
C1 0.0333(19) 0.034(2) 0.0337(17) 0.0011(15) 0.0012(14) 0.0016(15)
C2 0.0216(16) 0.040(2) 0.0319(16) 0.0076(14) -0.0033(13) 0.0012(14)
C3 0.0218(17) 0.059(3) 0.0368(19) 0.0120(17) -0.0019(14) -0.0107(16)
C4 0.0285(18) 0.037(2) 0.049(2) 0.0124(17) -0.0076(16) -0.0132(15)
C5 0.0291(18) 0.0257(18) 0.0421(19) 0.0060(14) -0.0028(14) -0.0042(14)
C6 0.0214(16) 0.0196(15) 0.0352(16) 0.0080(12) -0.0049(13) -0.0010(12)
C7 0.0196(15) 0.0189(15) 0.0364(16) 0.0055(12) 0.0006(12) -0.0008(12)
C8 0.037(2) 0.0247(17) 0.0368(17) 0.0012(14) 0.0024(15) -0.0004(14)
C9 0.042(2) 0.0316(19) 0.0362(18) 0.0084(15) 0.0053(15) -0.0002(15)
C10 0.044(2) 0.0201(17) 0.048(2) 0.0087(15) 0.0017(17) -0.0062(15)
C11 0.0384(19) 0.0172(16) 0.0422(18) 0.0053(14) -0.0010(15) -0.0058(14)
C12 0.0268(16) 0.0183(15) 0.0243(14) 0.0010(11) -0.0011(12) -0.0023(12)
C13 0.0268(16) 0.0228(16) 0.0314(16) -0.0001(13) 0.0009(13) -0.0011(13)
C14 0.0339(18) 0.0175(15) 0.0233(14) 0.0001(12) -0.0009(13) -0.0011(13)
C15 0.0292(18) 0.0257(17) 0.047(2) 0.0002(15) 0.0017(15) -0.0066(14)
C16 0.055(3) 0.041(2) 0.050(2) 0.0066(18) 0.0064(19) -0.015(2)
C17 0.035(2) 0.030(2) 0.072(3) -0.0030(19) 0.0150(19) 0.0011(16)
C18 0.052(3) 0.038(2) 0.081(3) 0.008(2) 0.007(2) 0.005(2)
C19 0.044(2) 0.0183(16) 0.045(2) 0.0033(14) 0.0091(16) 0.0056(15)
C20 0.036(2) 0.034(2) 0.050(2) 0.0114(17) 0.0079(16) 0.0062(16)
C21 0.036(2) 0.093(4) 0.050(2) 0.023(2) 0.0007(19) 0.008(2)
C22 0.0389(19) 0.0193(15) 0.0312(16) 0.0020(12) 0.0029(14) -0.0047(14)
C23 0.045(2) 0.040(2) 0.0383(19) -0.0033(16) 0.0040(16) -0.0179(17)
C24 0.044(2) 0.051(3) 0.069(3) -0.020(2) -0.011(2) 0.003(2)
C25 0.140(10) 0.036(4) 0.142(9) 0.000 -0.046(7) 0.000
B1 0.059(3) 0.040(3) 0.051(3) 0.012(2) -0.002(2) 0.015(2)

loop_
_atom_type_symbol
_atom_type_description
_atom_type_scat_dispersion_real
_atom_type_scat_dispersion_imag
_atom_type_scat_source
C C 0.0033 0.0016 'International Tables Vol C Tables 4.2.6.8 and 6.1.1.4'
H H 0.0000 0.0000 'International Tables Vol C Tables 4.2.6.8 and 6.1.1.4'
B B 0.0013 0.0007 'International Tables Vol C Tables 4.2.6.8 and 6.1.1.4'
N N 0.0061 0.0033 'International Tables Vol C Tables 4.2.6.8 and 6.1.1.4'
O O 0.0106 0.0060 'International Tables Vol C Tables 4.2.6.8 and 6.1.1.4'
Fe Fe 0.3463 0.8444 'International Tables Vol C Tables 4.2.6.8 and 6.1.1.4'
Cl Cl 0.1484 0.1585 'International Tables Vol C Tables 4.2.6.8 and 6.1.1.4'

loop_
_geom_angle_atom_site_label_1
_geom_angle_atom_site_label_2
_geom_angle_atom_site_label_3
_geom_angle
_geom_angle_site_symmetry_1
_geom_angle_site_symmetry_3
N1 Fe1 N1 89.21(16) 4_655 .
N1 Fe1 N2 91.19(11) 4_655 .
N1 Fe1 N2 86.68(11) . .
N1 Fe1 N2 86.68(11) 4_655 4_655
N1 Fe1 N2 91.19(11) . 4_655
N2 Fe1 N2 177.02(14) . 4_655
N1 Fe1 N3 174.71(11) 4_655 .
N1 Fe1 N3 92.57(11) . .
N2 Fe1 N3 83.94(10) . .
N2 Fe1 N3 98.25(10) 4_655 .
N1 Fe1 N3 92.57(11) 4_655 4_655
N1 Fe1 N3 174.71(10) . 4_655
N2 Fe1 N3 98.25(10) . 4_655
N2 Fe1 N3 83.94(10) 4_655 4_655
N3 Fe1 N3 86.09(14) . 4_655
C24 O1 C23 114.9(3) . .
C20 O2 C21 113.6(3) . .
C1 N1 Fe1 167.0(3) . .
C7 N2 C11 117.6(3) . .
C7 N2 Fe1 122.7(2) . .
C11 N2 Fe1 117.6(2) . .
C6 N3 C2 117.4(3) . .
C6 N3 Fe1 124.3(2) . .
C2 N3 Fe1 118.0(2) . .
C12 N4 C6 123.9(2) . .
C12 N4 C7 116.8(2) . .
C6 N4 C7 119.0(2) . .
C12 N5 C13 113.4(3) . .
C12 N6 C14 112.4(3) . .
C14 N7 C13 113.7(3) . .
C13 N8 C15 120.9(3) . .
C13 N8 C17 121.4(3) . .
C15 N8 C17 117.3(3) . .
C14 N9 C22 121.9(3) . .
C14 N9 C19 120.5(3) . .
C22 N9 C19 117.2(3) . .
N1 C1 B1 178.5(4) . .
N3 C2 C3 123.3(3) . .
N3 C2 H2 118.3 . .
C3 C2 H2 118.3 . .
C2 C3 C4 118.6(3) . .
C2 C3 H3 120.7 . .
C4 C3 H3 120.7 . .
C3 C4 C5 119.5(3) . .
C3 C4 H4 120.3 . .
C5 C4 H4 120.3 . .
C4 C5 C6 118.6(3) . .
C4 C5 H5 120.7 . .
C6 C5 H5 120.7 . .
N3 C6 C5 122.5(3) . .
N3 C6 N4 115.5(3) . .
C5 C6 N4 122.0(3) . .
N2 C7 C8 123.2(3) . .
N2 C7 N4 117.4(3) . .
C8 C7 N4 119.4(3) . .
C9 C8 C7 118.5(3) . .
C9 C8 H8 120.8 . .
C7 C8 H8 120.8 . .
C10 C9 C8 119.2(3) . .
C10 C9 H9 120.4 . .
C8 C9 H9 120.4 . .
C9 C10 C11 118.9(3) . .
C9 C10 H10 120.5 . .
C11 C10 H10 120.5 . .
N2 C11 C10 122.6(3) . .
N2 C11 H11 118.7 . .
C10 C11 H11 118.7 . .
N6 C12 N5 128.1(3) . .
N6 C12 N4 117.7(3) . .
N5 C12 N4 114.2(3) . .
N8 C13 N7 117.8(3) . .
N8 C13 N5 116.9(3) . .
N7 C13 N5 125.3(3) . .
N7 C14 N6 127.0(3) . .
N7 C14 N9 116.8(3) . .
N6 C14 N9 116.2(3) . .
N8 C15 C16 112.2(3) . .
N8 C15 H15A 109.2 . .
C16 C15 H15A 109.2 . .
N8 C15 H15B 109.2 . .
C16 C15 H15B 109.2 . .
H15A C15 H15B 107.9 . .
C15 C16 H16A 109.5 . .
C15 C16 H16B 109.5 . .
H16A C16 H16B 109.5 . .
C15 C16 H16C 109.5 . .
H16A C16 H16C 109.5 . .
H16B C16 H16C 109.5 . .
C18 C17 N8 113.0(4) . .
C18 C17 H17A 109.0 . .
N8 C17 H17A 109.0 . .
C18 C17 H17B 109.0 . .
N8 C17 H17B 109.0 . .
H17A C17 H17B 107.8 . .
C17 C18 H18A 109.5 . .
C17 C18 H18B 109.5 . .
H18A C18 H18B 109.5 . .
C17 C18 H18C 109.5 . .
H18A C18 H18C 109.5 . .
H18B C18 H18C 109.5 . .
N9 C19 C20 112.7(3) . .
N9 C19 H19A 109.0 . .
C20 C19 H19A 109.0 . .
N9 C19 H19B 109.0 . .
C20 C19 H19B 109.0 . .
H19A C19 H19B 107.8 . .
O2 C20 C19 107.5(3) . .
O2 C20 H20A 110.2 . .
C19 C20 H20A 110.2 . .
O2 C20 H20B 110.2 . .
C19 C20 H20B 110.2 . .
H20A C20 H20B 108.5 . .
O2 C21 C24 111.6(4) . 4_655
O2 C21 H21A 109.3 . .
C24 C21 H21A 109.3 4_655 .
O2 C21 H21B 109.3 . .
C24 C21 H21B 109.3 4_655 .
H21A C21 H21B 108.0 . .
N9 C22 C23 111.6(3) . .
N9 C22 H22A 109.3 . .
C23 C22 H22A 109.3 . .
N9 C22 H22B 109.3 . .
C23 C22 H22B 109.3 . .
H22A C22 H22B 108.0 . .
O1 C23 C22 109.9(3) . .
O1 C23 H23A 109.7 . .
C22 C23 H23A 109.7 . .
O1 C23 H23B 109.7 . .
C22 C23 H23B 109.7 . .
H23A C23 H23B 108.2 . .
O1 C24 C21 107.9(4) . 4_655
O1 C24 H24A 110.1 . .
C21 C24 H24A 110.1 4_655 .
O1 C24 H24B 110.1 . .
C21 C24 H24B 110.1 4_655 .
H24A C24 H24B 108.4 . .
Cl1 C25 Cl1 114.7(5) . 4_655
Cl1 C25 H25A 108.6 . .
Cl1 C25 H25A 108.6 4_655 .
Cl1 C25 H25B 108.6 . .
Cl1 C25 H25B 108.6 4_655 .
H25A C25 H25B 107.6 . .
C1 B1 H1A 109.5 . .
C1 B1 H1B 109.5 . .
H1A B1 H1B 109.5 . .
C1 B1 H1C 109.5 . .
H1A B1 H1C 109.5 . .
H1B B1 H1C 109.5 . .

loop_
_geom_bond_atom_site_label_1
_geom_bond_atom_site_label_2
_geom_bond_distance
_geom_bond_site_symmetry_2
Fe1 N1 2.094(3) 4_655
Fe1 N1 2.094(3) .
Fe1 N2 2.134(3) .
Fe1 N2 2.134(3) 4_655
Fe1 N3 2.154(3) .
Fe1 N3 2.154(3) 4_655
Cl1 C25 1.690(5) .
O1 C24 1.411(5) .
O1 C23 1.420(4) .
O2 C20 1.411(5) .
O2 C21 1.428(5) .
N1 C1 1.138(5) .
N2 C7 1.326(4) .
N2 C11 1.348(4) .
N3 C6 1.343(4) .
N3 C2 1.350(4) .
N4 C12 1.406(4) .
N4 C6 1.417(4) .
N4 C7 1.434(4) .
N5 C12 1.326(4) .
N5 C13 1.352(4) .
N6 C12 1.324(4) .
N6 C14 1.347(4) .
N7 C14 1.331(4) .
N7 C13 1.345(4) .
N8 C13 1.343(4) .
N8 C15 1.456(4) .
N8 C17 1.468(5) .
N9 C14 1.356(4) .
N9 C22 1.454(4) .
N9 C19 1.462(4) .
C1 B1 1.578(6) .
C2 C3 1.368(5) .
C2 H2 0.9500 .
C3 C4 1.375(6) .
C3 H3 0.9500 .
C4 C5 1.379(5) .
C4 H4 0.9500 .
C5 C6 1.388(5) .
C5 H5 0.9500 .
C7 C8 1.379(5) .
C8 C9 1.378(5) .
C8 H8 0.9500 .
C9 C10 1.369(5) .
C9 H9 0.9500 .
C10 C11 1.377(5) .
C10 H10 0.9500 .
C11 H11 0.9500 .
C15 C16 1.496(5) .
C15 H15A 0.9900 .
C15 H15B 0.9900 .
C16 H16A 0.9800 .
C16 H16B 0.9800 .
C16 H16C 0.9800 .
C17 C18 1.463(7) .
C17 H17A 0.9900 .
C17 H17B 0.9900 .
C18 H18A 0.9800 .
C18 H18B 0.9800 .
C18 H18C 0.9800 .
C19 C20 1.505(5) .
C19 H19A 0.9900 .
C19 H19B 0.9900 .
C20 H20A 0.9900 .
C20 H20B 0.9900 .
C21 C24 1.510(7) 4_655
C21 H21A 0.9900 .
C21 H21B 0.9900 .
C22 C23 1.501(5) .
C22 H22A 0.9900 .
C22 H22B 0.9900 .
C23 H23A 0.9900 .
C23 H23B 0.9900 .
C24 C21 1.510(7) 4_655
C24 H24A 0.9900 .
C24 H24B 0.9900 .
C25 Cl1 1.690(5) 4_655
C25 H25A 0.9900 .
C25 H25B 0.9900 .
B1 H1A 0.9800 .
B1 H1B 0.9800 .
B1 H1C 0.9800 .
